data_4122302
loop_
_publ_author_name
'Chong, Eugene'
'Brandt, Jason W.'
'Schafer, Laurel L.'

_publ_section_title
;
 2-pyridonate tantalum complexes for the intermolecular
 hydroaminoalkylation of sterically demanding alkenes.
;
_journal_issue 31
_journal_name_full 'Journal of the American Chemical Society'
_journal_page_first 10898
_journal_page_last 10901
_journal_paper_doi 10.1021/ja506187m
_journal_volume 136
_journal_year 2014
_chemical_formula_moiety 'C17 H26 Cl N O Ta'
_chemical_formula_sum 'C17 H26 Cl N O Ta'
_chemical_formula_weight 518.82
_space_group_IT_number 2
_symmetry_cell_setting triclinic
_symmetry_Int_Tables_number 2
_symmetry_space_group_name_Hall '-P 1'
_symmetry_space_group_name_H-M 'P -1'
_atom_sites_solution_hydrogens geom
_atom_sites_solution_primary direct
_atom_sites_solution_secondary difmap
_audit_creation_method SHELXL-97
_cell_angle_alpha 83.546(5)
_cell_angle_beta 76.684(5)
_cell_angle_gamma 68.516(5)
_cell_formula_units_Z 6
_cell_length_a 10.8175(19)
_cell_length_b 13.761(2)
_cell_length_c 21.924(4)
_cell_measurement_reflns_used 9527
_cell_measurement_temperature 100(2)
_cell_measurement_theta_max 30.2995
_cell_measurement_theta_min 2.8655
_cell_volume 2953.8(9)
_computing_structure_refinement 'SHELXL-97 (Sheldrick, 2008)'
_diffrn_ambient_temperature 100(2)
_diffrn_measured_fraction_theta_full 0.989
_diffrn_measured_fraction_theta_max 0.989
_diffrn_measurement_device_type 'Bruker X8 APEX II'
_diffrn_measurement_method 'area detector'
_diffrn_radiation_monochromator graphite
_diffrn_radiation_probe x-ray
_diffrn_radiation_type MoK\a
_diffrn_radiation_wavelength 0.71073
_diffrn_reflns_av_R_equivalents 0.0434
_diffrn_reflns_av_sigmaI/netI 0.0403
_diffrn_reflns_limit_h_max 15
_diffrn_reflns_limit_h_min -15
_diffrn_reflns_limit_k_max 19
_diffrn_reflns_limit_k_min -19
_diffrn_reflns_limit_l_max 28
_diffrn_reflns_limit_l_min -31
_diffrn_reflns_number 64307
_diffrn_reflns_theta_full 30.25
_diffrn_reflns_theta_max 30.25
_diffrn_reflns_theta_min 1.59
_diffrn_source 'fine-focus sealed tube'
_exptl_absorpt_coefficient_mu 5.728
_exptl_absorpt_correction_T_max 0.1201
_exptl_absorpt_correction_T_min 0.0948
_exptl_absorpt_correction_type multi-scan
_exptl_absorpt_process_details SADABS-2008/1
_exptl_crystal_colour yellow
_exptl_crystal_density_diffrn 1.750
_exptl_crystal_density_method 'not measured'
_exptl_crystal_description prism
_exptl_crystal_F_000 1524
_exptl_crystal_recrystallization_method hexanes
_exptl_crystal_size_max 0.48
_exptl_crystal_size_mid 0.44
_exptl_crystal_size_min 0.37
_refine_diff_density_max 1.592
_refine_diff_density_min -1.384
_refine_diff_density_rms 0.146
_refine_ls_extinction_method none
_refine_ls_goodness_of_fit_ref 1.074
_refine_ls_hydrogen_treatment constr
_refine_ls_matrix_type full
_refine_ls_number_parameters 667
_refine_ls_number_reflns 17439
_refine_ls_number_restraints 0
_refine_ls_restrained_S_all 1.074
_refine_ls_R_factor_all 0.0350
_refine_ls_R_factor_gt 0.0274
_refine_ls_shift/su_max 0.002
_refine_ls_shift/su_mean 0.000
_refine_ls_structure_factor_coef Fsqd
_refine_ls_weighting_details 'calc w=1/[\s^2^(Fo^2^)+(0.0202P)^2^+1.6537P] where P=(Fo^2^+2Fc^2^)/3'
_refine_ls_weighting_scheme calc
_refine_ls_wR_factor_gt 0.0573
_refine_ls_wR_factor_ref 0.0599
_reflns_number_gt 15262
_reflns_number_total 17439
_reflns_threshold_expression >2\s(I)
_cod_data_source_file ja506187m_si_002.cif
_cod_data_source_block ls501_0m
_cod_depositor_comments 'Adding full bibliography for 4122302--4122304.cif.'
_cod_original_cell_volume 2953.8(15)
_cod_database_code 4122302

loop_
_symmetry_equiv_pos_as_xyz
'x, y, z'
'-x, -y, -z'

loop_
_atom_site_label
_atom_site_type_symbol
_atom_site_fract_x
_atom_site_fract_y
_atom_site_fract_z
_atom_site_U_iso_or_equiv
_atom_site_adp_type
_atom_site_occupancy
_atom_site_symmetry_multiplicity
_atom_site_calc_flag
_atom_site_refinement_flags
Ta1 Ta 0.188047(12) 0.123253(9) 0.114668(5) 0.01517(3) Uani 1 1 d .
Ta2 Ta 0.047900(12) 0.651028(9) 0.249696(6) 0.01546(3) Uani 1 1 d .
Ta3 Ta 0.349984(11) 0.792592(9) 0.605462(5) 0.01333(3) Uani 1 1 d .
Cl1 Cl 0.05954(8) 0.30046(6) 0.15847(3) 0.02072(14) Uani 1 1 d .
Cl2 Cl -0.07383(8) 0.84093(6) 0.26638(4) 0.02378(16) Uani 1 1 d .
Cl3 Cl 0.40982(8) 0.82969(6) 0.49068(3) 0.02045(14) Uani 1 1 d .
O1 O 0.2473(2) 0.21747(16) 0.03808(10) 0.0194(4) Uani 1 1 d .
O2 O 0.2266(2) 0.68855(17) 0.23755(9) 0.0191(4) Uani 1 1 d .
O3 O 0.1967(2) 0.75393(16) 0.57892(10) 0.0186(4) Uani 1 1 d .
N1 N 0.3730(3) 0.1698(2) 0.10909(12) 0.0203(5) Uani 1 1 d .
N4 N 0.0303(3) 0.1220(2) 0.08590(12) 0.0190(5) Uani 1 1 d .
N3 N 0.1935(3) 0.0622(2) 0.19912(12) 0.0226(6) Uani 1 1 d .
N6 N 0.1533(3) 0.5001(2) 0.24110(12) 0.0188(5) Uani 1 1 d .
N5 N 0.1342(3) 0.65831(19) 0.33486(12) 0.0173(5) Uani 1 1 d .
C20 C 0.3236(3) 0.6935(2) 0.38395(14) 0.0195(6) Uani 1 1 d .
H20 H 0.3890 0.7048 0.4019 0.023 Uiso 1 1 calc R
C19 C 0.3360(3) 0.7034(2) 0.31966(14) 0.0161(6) Uani 1 1 d .
N8 N 0.0468(3) 0.6682(2) 0.15996(12) 0.0204(5) Uani 1 1 d .
N7 N -0.1097(3) 0.6209(2) 0.30054(12) 0.0204(5) Uani 1 1 d .
N9 N 0.1484(3) 0.91798(19) 0.59758(12) 0.0199(5) Uani 1 1 d .
N12 N 0.4718(3) 0.64691(19) 0.60237(12) 0.0181(5) Uani 1 1 d .
C47 C 0.2356(5) 0.6868(3) 0.7198(2) 0.0504(12) Uani 1 1 d .
H47A H 0.2676 0.6610 0.7590 0.076 Uiso 1 1 calc R
H47B H 0.2765 0.6314 0.6892 0.076 Uiso 1 1 calc R
H47C H 0.1365 0.7075 0.7280 0.076 Uiso 1 1 calc R
C5 C 0.4734(3) 0.1695(3) 0.13527(16) 0.0265(7) Uani 1 1 d .
H5 H 0.4930 0.1252 0.1710 0.032 Uiso 1 1 calc R
C4 C 0.5482(3) 0.2316(3) 0.11164(17) 0.0279(7) Uani 1 1 d .
H4 H 0.6218 0.2287 0.1294 0.034 Uiso 1 1 calc R
C3 C 0.5144(3) 0.2992(3) 0.06104(16) 0.0247(7) Uani 1 1 d .
H3 H 0.5645 0.3439 0.0451 0.030 Uiso 1 1 calc R
C2 C 0.4098(3) 0.3032(2) 0.03328(14) 0.0184(6) Uani 1 1 d .
C1 C 0.3433(3) 0.2311(2) 0.05835(14) 0.0173(6) Uani 1 1 d .
C6 C 0.3640(3) 0.3806(2) -0.01668(14) 0.0196(6) Uani 1 1 d .
C7 C 0.4553(3) 0.4138(3) -0.06184(15) 0.0250(7) Uani 1 1 d .
H7 H 0.5498 0.3831 -0.0624 0.030 Uiso 1 1 calc R
C8 C 0.4099(4) 0.4909(3) -0.10573(16) 0.0313(8) Uani 1 1 d .
H8 H 0.4730 0.5137 -0.1358 0.038 Uiso 1 1 calc R
C9 C 0.2739(4) 0.5349(3) -0.10617(16) 0.0291(8) Uani 1 1 d .
H9 H 0.2433 0.5868 -0.1371 0.035 Uiso 1 1 calc R
C10 C 0.1816(4) 0.5038(3) -0.06176(16) 0.0258(7) Uani 1 1 d .
H10 H 0.0873 0.5352 -0.0616 0.031 Uiso 1 1 calc R
C11 C 0.2265(3) 0.4265(2) -0.01722(15) 0.0213(6) Uani 1 1 d .
H11 H 0.1627 0.4049 0.0132 0.026 Uiso 1 1 calc R
C16 C -0.0285(4) 0.0401(3) 0.09939(18) 0.0333(8) Uani 1 1 d .
H16A H -0.1243 0.0702 0.1200 0.050 Uiso 1 1 calc R
H16B H 0.0206 -0.0138 0.1271 0.050 Uiso 1 1 calc R
H16C H -0.0216 0.0089 0.0601 0.050 Uiso 1 1 calc R
C17 C -0.0455(4) 0.2043(3) 0.0482(2) 0.0393(10) Uani 1 1 d .
H17A H -0.0495 0.1751 0.0103 0.059 Uiso 1 1 calc R
H17B H -0.0010 0.2562 0.0365 0.059 Uiso 1 1 calc R
H17C H -0.1377 0.2377 0.0722 0.059 Uiso 1 1 calc R
C14 C 0.1812(4) -0.0395(3) 0.21958(17) 0.0356(9) Uani 1 1 d .
H14A H 0.2602 -0.0833 0.2369 0.053 Uiso 1 1 calc R
H14B H 0.1766 -0.0736 0.1837 0.053 Uiso 1 1 calc R
H14C H 0.0984 -0.0296 0.2518 0.053 Uiso 1 1 calc R
C15 C 0.2147(5) 0.1084(3) 0.25112(17) 0.0395(10) Uani 1 1 d .
H15A H 0.1370 0.1184 0.2862 0.059 Uiso 1 1 calc R
H15B H 0.2239 0.1761 0.2373 0.059 Uiso 1 1 calc R
H15C H 0.2975 0.0618 0.2646 0.059 Uiso 1 1 calc R
N2 N 0.3052(3) -0.0100(2) 0.07484(13) 0.0258(6) Uani 1 1 d .
C12 C 0.2970(4) -0.0419(3) 0.01485(19) 0.0441(10) Uani 1 1 d .
H12A H 0.3790 -0.0442 -0.0164 0.066 Uiso 1 1 calc R
H12B H 0.2171 0.0086 0.0007 0.066 Uiso 1 1 calc R
H12C H 0.2895 -0.1113 0.0200 0.066 Uiso 1 1 calc R
C13 C 0.4238(4) -0.0866(3) 0.0958(2) 0.0462(11) Uani 1 1 d .
H13A H 0.4149 -0.1556 0.1007 0.069 Uiso 1 1 calc R
H13B H 0.4299 -0.0661 0.1360 0.069 Uiso 1 1 calc R
H13C H 0.5060 -0.0895 0.0646 0.069 Uiso 1 1 calc R
C29 C 0.1418(3) 0.4170(2) 0.28673(16) 0.0259(7) Uani 1 1 d .
H29A H 0.1200 0.3659 0.2675 0.039 Uiso 1 1 calc R
H29B H 0.0696 0.4466 0.3229 0.039 Uiso 1 1 calc R
H29C H 0.2281 0.3824 0.3005 0.039 Uiso 1 1 calc R
C30 C 0.2688(3) 0.4572(3) 0.19008(17) 0.0316(8) Uani 1 1 d .
H30A H 0.3527 0.4311 0.2063 0.047 Uiso 1 1 calc R
H30B H 0.2732 0.5119 0.1578 0.047 Uiso 1 1 calc R
H30C H 0.2582 0.3996 0.1718 0.047 Uiso 1 1 calc R
C18 C 0.2362(3) 0.6842(2) 0.29645(14) 0.0161(6) Uani 1 1 d .
C22 C 0.1245(3) 0.6515(2) 0.39685(14) 0.0188(6) Uani 1 1 d .
H22 H 0.0511 0.6352 0.4232 0.023 Uiso 1 1 calc R
C21 C 0.2188(3) 0.6675(2) 0.42334(14) 0.0204(6) Uani 1 1 d .
H21 H 0.2125 0.6609 0.4674 0.024 Uiso 1 1 calc R
C23 C 0.4450(3) 0.7341(2) 0.27838(14) 0.0167(6) Uani 1 1 d .
C24 C 0.4928(3) 0.8040(2) 0.29870(16) 0.0229(7) Uani 1 1 d .
H24 H 0.4519 0.8338 0.3387 0.027 Uiso 1 1 calc R
C25 C 0.5983(3) 0.8303(3) 0.26166(17) 0.0274(7) Uani 1 1 d .
H25 H 0.6298 0.8776 0.2763 0.033 Uiso 1 1 calc R
C26 C 0.6581(3) 0.7878(3) 0.20308(17) 0.0266(7) Uani 1 1 d .
H26 H 0.7315 0.8051 0.1776 0.032 Uiso 1 1 calc R
C27 C 0.6110(3) 0.7204(3) 0.18195(15) 0.0246(7) Uani 1 1 d .
H27 H 0.6514 0.6918 0.1416 0.030 Uiso 1 1 calc R
C28 C 0.5046(3) 0.6937(2) 0.21920(15) 0.0215(6) Uani 1 1 d .
H28 H 0.4725 0.6474 0.2039 0.026 Uiso 1 1 calc R
C34 C 0.0820(4) 0.7531(3) 0.12215(16) 0.0343(9) Uani 1 1 d .
H34A H 0.1541 0.7240 0.0858 0.051 Uiso 1 1 calc R
H34B H 0.1137 0.7896 0.1477 0.051 Uiso 1 1 calc R
H34C H 0.0018 0.8025 0.1078 0.051 Uiso 1 1 calc R
C33 C 0.0142(4) 0.6045(3) 0.12221(16) 0.0300(8) Uani 1 1 d .
H33A H -0.0681 0.6466 0.1068 0.045 Uiso 1 1 calc R
H33B H -0.0011 0.5452 0.1478 0.045 Uiso 1 1 calc R
H33C H 0.0897 0.5785 0.0866 0.045 Uiso 1 1 calc R
C31 C -0.1830(3) 0.6661(3) 0.36119(16) 0.0280(7) Uani 1 1 d .
H31A H -0.2793 0.7016 0.3601 0.042 Uiso 1 1 calc R
H31B H -0.1457 0.7164 0.3705 0.042 Uiso 1 1 calc R
H31C H -0.1734 0.6104 0.3938 0.042 Uiso 1 1 calc R
C32 C -0.1683(4) 0.5494(3) 0.28496(17) 0.0288(7) Uani 1 1 d .
H32A H -0.1766 0.5005 0.3204 0.043 Uiso 1 1 calc R
H32B H -0.1094 0.5104 0.2480 0.043 Uiso 1 1 calc R
H32C H -0.2582 0.5892 0.2760 0.043 Uiso 1 1 calc R
C39 C 0.0688(4) 1.0183(3) 0.60480(15) 0.0289(8) Uani 1 1 d .
H39 H 0.1022 1.0668 0.6167 0.035 Uiso 1 1 calc R
C38 C -0.0609(4) 1.0511(3) 0.59495(17) 0.0367(9) Uani 1 1 d .
H38 H -0.1177 1.1224 0.5996 0.044 Uiso 1 1 calc R
C37 C -0.1080(3) 0.9802(3) 0.57833(16) 0.0344(9) Uani 1 1 d .
H37 H -0.1981 1.0039 0.5715 0.041 Uiso 1 1 calc R
C36 C -0.0298(3) 0.8751(3) 0.57108(14) 0.0233(7) Uani 1 1 d .
C35 C 0.1032(3) 0.8473(2) 0.58193(13) 0.0183(6) Uani 1 1 d .
C40 C -0.0813(3) 0.7985(3) 0.55412(15) 0.0281(8) Uani 1 1 d .
C41 C -0.0275(4) 0.6929(3) 0.56843(16) 0.0336(9) Uani 1 1 d .
H41 H 0.0476 0.6671 0.5886 0.040 Uiso 1 1 calc R
C42 C -0.0824(5) 0.6245(4) 0.55352(18) 0.0445(11) Uani 1 1 d .
H42 H -0.0441 0.5520 0.5631 0.053 Uiso 1 1 calc R
C43 C -0.1932(5) 0.6614(5) 0.52458(18) 0.0597(16) Uani 1 1 d .
H43 H -0.2323 0.6145 0.5155 0.072 Uiso 1 1 calc R
C44 C -0.2459(4) 0.7655(5) 0.50926(19) 0.0563(15) Uani 1 1 d .
H44 H -0.3207 0.7910 0.4888 0.068 Uiso 1 1 calc R
C45 C -0.1905(4) 0.8328(4) 0.52353(17) 0.0432(11) Uani 1 1 d .
H45 H -0.2272 0.9049 0.5123 0.052 Uiso 1 1 calc R
C51 C 0.5523(4) 0.5894(3) 0.64840(17) 0.0298(8) Uani 1 1 d .
H51A H 0.5233 0.5309 0.6664 0.045 Uiso 1 1 calc R
H51B H 0.5393 0.6361 0.6818 0.045 Uiso 1 1 calc R
H51C H 0.6485 0.5626 0.6280 0.045 Uiso 1 1 calc R
C50 C 0.4809(4) 0.5775(3) 0.55486(17) 0.0286(8) Uani 1 1 d .
H50A H 0.5752 0.5484 0.5321 0.043 Uiso 1 1 calc R
H50B H 0.4231 0.6167 0.5254 0.043 Uiso 1 1 calc R
H50C H 0.4506 0.5205 0.5750 0.043 Uiso 1 1 calc R
N11 N 0.4341(3) 0.8876(2) 0.62361(12) 0.0217(6) Uani 1 1 d .
C49 C 0.4181(4) 0.9906(3) 0.59387(17) 0.0323(8) Uani 1 1 d .
H49A H 0.3651 1.0445 0.6248 0.048 Uiso 1 1 calc R
H49B H 0.3708 1.0005 0.5593 0.048 Uiso 1 1 calc R
H49C H 0.5077 0.9961 0.5776 0.048 Uiso 1 1 calc R
C48 C 0.5202(4) 0.8658(3) 0.66929(17) 0.0333(8) Uani 1 1 d .
H48A H 0.6125 0.8597 0.6476 0.050 Uiso 1 1 calc R
H48B H 0.5218 0.8002 0.6923 0.050 Uiso 1 1 calc R
H48C H 0.4842 0.9229 0.6988 0.050 Uiso 1 1 calc R
N10 N 0.2744(3) 0.7769(2) 0.69506(12) 0.0240(6) Uani 1 1 d .
C46 C 0.2184(4) 0.8580(3) 0.74108(16) 0.0379(9) Uani 1 1 d .
H46A H 0.1192 0.8803 0.7504 0.057 Uiso 1 1 calc R
H46B H 0.2458 0.9178 0.7243 0.057 Uiso 1 1 calc R
H46C H 0.2525 0.8306 0.7796 0.057 Uiso 1 1 calc R

loop_
_atom_site_aniso_label
_atom_site_aniso_U_11
_atom_site_aniso_U_22
_atom_site_aniso_U_33
_atom_site_aniso_U_23
_atom_site_aniso_U_13
_atom_site_aniso_U_12
Ta1 0.01805(6) 0.01340(6) 0.01567(6) 0.00057(4) -0.00564(4) -0.00639(4)
Ta2 0.01813(6) 0.01628(6) 0.01687(6) -0.00170(4) -0.00655(4) -0.00961(5)
Ta3 0.01420(6) 0.01185(5) 0.01526(6) -0.00181(4) -0.00524(4) -0.00439(4)
Cl1 0.0225(4) 0.0171(3) 0.0218(4) -0.0033(3) -0.0032(3) -0.0061(3)
Cl2 0.0245(4) 0.0175(3) 0.0332(4) -0.0041(3) -0.0096(3) -0.0088(3)
Cl3 0.0219(4) 0.0269(4) 0.0157(3) -0.0006(3) -0.0065(3) -0.0107(3)
O1 0.0213(11) 0.0215(11) 0.0193(11) -0.0008(8) -0.0051(8) -0.0118(9)
O2 0.0210(11) 0.0250(11) 0.0168(10) -0.0021(8) -0.0069(8) -0.0124(9)
O3 0.0130(10) 0.0153(10) 0.0276(11) -0.0017(8) -0.0078(8) -0.0027(8)
N1 0.0202(13) 0.0211(13) 0.0194(13) -0.0026(10) -0.0056(10) -0.0056(10)
N4 0.0216(13) 0.0183(12) 0.0207(13) 0.0008(10) -0.0092(10) -0.0085(10)
N3 0.0281(15) 0.0199(13) 0.0215(13) 0.0050(10) -0.0112(11) -0.0083(11)
N6 0.0173(12) 0.0198(13) 0.0214(13) -0.0019(10) -0.0055(10) -0.0075(10)
N5 0.0192(12) 0.0173(12) 0.0189(12) -0.0010(10) -0.0072(10) -0.0082(10)
C20 0.0187(15) 0.0163(14) 0.0222(15) -0.0058(11) -0.0092(12) -0.0001(11)
C19 0.0135(13) 0.0108(12) 0.0239(15) -0.0051(11) -0.0073(11) -0.0007(10)
N8 0.0282(14) 0.0216(13) 0.0191(13) -0.0003(10) -0.0109(11) -0.0143(11)
N7 0.0203(13) 0.0219(13) 0.0236(13) 0.0002(10) -0.0078(10) -0.0112(11)
N9 0.0204(13) 0.0155(12) 0.0188(13) -0.0016(10) -0.0037(10) -0.0007(10)
N12 0.0182(12) 0.0172(12) 0.0202(13) -0.0043(10) -0.0081(10) -0.0041(10)
C47 0.057(3) 0.041(2) 0.043(2) 0.0044(19) 0.017(2) -0.024(2)
C5 0.0237(17) 0.0283(17) 0.0267(17) -0.0031(14) -0.0116(13) -0.0038(13)
C4 0.0193(16) 0.0327(18) 0.0343(19) -0.0095(15) -0.0116(14) -0.0058(14)
C3 0.0199(15) 0.0265(16) 0.0300(17) -0.0092(14) -0.0013(13) -0.0108(13)
C2 0.0162(14) 0.0191(14) 0.0197(14) -0.0071(11) 0.0005(11) -0.0066(11)
C1 0.0156(14) 0.0201(14) 0.0163(14) -0.0046(11) -0.0020(11) -0.0061(11)
C6 0.0220(15) 0.0171(14) 0.0211(15) -0.0085(11) 0.0002(12) -0.0091(12)
C7 0.0233(16) 0.0293(17) 0.0258(17) -0.0082(13) 0.0031(13) -0.0160(14)
C8 0.046(2) 0.0300(18) 0.0238(17) -0.0032(14) 0.0054(15) -0.0268(17)
C9 0.045(2) 0.0212(16) 0.0254(17) -0.0010(13) -0.0062(15) -0.0169(15)
C10 0.0268(17) 0.0225(16) 0.0302(18) -0.0029(13) -0.0069(14) -0.0098(13)
C11 0.0232(16) 0.0220(15) 0.0210(15) -0.0029(12) 0.0001(12) -0.0127(13)
C16 0.042(2) 0.0302(19) 0.042(2) 0.0068(16) -0.0240(18) -0.0226(17)
C17 0.040(2) 0.032(2) 0.057(3) 0.0182(18) -0.032(2) -0.0183(17)
C14 0.056(3) 0.035(2) 0.0309(19) 0.0161(16) -0.0232(18) -0.0290(19)
C15 0.067(3) 0.035(2) 0.0264(19) 0.0036(16) -0.0226(19) -0.022(2)
N2 0.0250(14) 0.0199(13) 0.0313(15) -0.0058(11) -0.0084(12) -0.0037(11)
C12 0.041(2) 0.047(2) 0.037(2) -0.0219(19) -0.0089(18) -0.0018(19)
C13 0.038(2) 0.034(2) 0.057(3) -0.0145(19) -0.022(2) 0.0096(17)
C29 0.0274(17) 0.0210(16) 0.0306(18) 0.0035(13) -0.0134(14) -0.0067(13)
C30 0.0223(17) 0.0301(18) 0.038(2) -0.0062(15) -0.0001(15) -0.0056(14)
C18 0.0172(14) 0.0138(13) 0.0194(14) -0.0034(11) -0.0075(11) -0.0047(11)
C22 0.0210(15) 0.0137(13) 0.0212(15) 0.0016(11) -0.0069(12) -0.0045(11)
C21 0.0257(16) 0.0159(14) 0.0183(14) -0.0017(11) -0.0097(12) -0.0024(12)
C23 0.0118(13) 0.0141(13) 0.0253(15) -0.0017(11) -0.0099(11) -0.0018(10)
C24 0.0207(15) 0.0217(15) 0.0300(17) -0.0096(13) -0.0080(13) -0.0075(12)
C25 0.0224(16) 0.0263(17) 0.038(2) -0.0044(14) -0.0103(14) -0.0110(14)
C26 0.0188(16) 0.0291(17) 0.0335(18) 0.0004(14) -0.0052(13) -0.0106(13)
C27 0.0235(16) 0.0304(17) 0.0204(15) -0.0040(13) -0.0052(13) -0.0088(14)
C28 0.0194(15) 0.0211(15) 0.0273(16) -0.0027(12) -0.0103(12) -0.0069(12)
C34 0.062(3) 0.0300(19) 0.0224(17) 0.0088(14) -0.0172(17) -0.0276(18)
C33 0.043(2) 0.0353(19) 0.0224(17) -0.0063(14) -0.0097(15) -0.0226(17)
C31 0.0214(16) 0.0373(19) 0.0261(17) -0.0030(14) -0.0034(13) -0.0115(14)
C32 0.0292(18) 0.0321(18) 0.0354(19) 0.0025(15) -0.0113(15) -0.0209(15)
C39 0.035(2) 0.0185(16) 0.0233(17) -0.0020(13) -0.0017(14) -0.0010(14)
C38 0.034(2) 0.0214(17) 0.0321(19) 0.0024(15) 0.0005(16) 0.0116(15)
C37 0.0160(16) 0.042(2) 0.0249(17) 0.0097(15) -0.0005(13) 0.0075(15)
C36 0.0126(14) 0.0361(18) 0.0154(14) 0.0080(13) -0.0041(11) -0.0035(13)
C35 0.0138(13) 0.0209(15) 0.0150(14) 0.0035(11) -0.0029(11) -0.0012(11)
C40 0.0154(15) 0.055(2) 0.0140(14) 0.0072(14) -0.0022(12) -0.0159(15)
C41 0.037(2) 0.056(2) 0.0230(17) 0.0139(16) -0.0149(15) -0.0338(19)
C42 0.065(3) 0.071(3) 0.0264(19) 0.0144(19) -0.0158(19) -0.058(3)
C43 0.062(3) 0.136(5) 0.0189(19) 0.001(2) -0.0047(19) -0.081(4)
C44 0.025(2) 0.129(5) 0.026(2) -0.001(3) -0.0063(16) -0.040(3)
C45 0.0193(18) 0.083(3) 0.0226(18) 0.0026(19) -0.0079(14) -0.0119(19)
C51 0.0329(19) 0.0198(16) 0.0327(19) -0.0037(14) -0.0189(15) 0.0033(14)
C50 0.0340(19) 0.0186(15) 0.0348(19) -0.0118(14) -0.0171(15) -0.0018(14)
N11 0.0292(15) 0.0197(13) 0.0219(13) -0.0001(10) -0.0120(11) -0.0113(11)
C49 0.054(2) 0.0240(17) 0.0314(19) 0.0028(14) -0.0155(17) -0.0247(17)
C48 0.044(2) 0.036(2) 0.0330(19) 0.0019(15) -0.0220(17) -0.0213(17)
N10 0.0245(14) 0.0237(14) 0.0198(13) 0.0008(11) -0.0029(11) -0.0052(11)
C46 0.041(2) 0.042(2) 0.0198(17) -0.0100(15) -0.0020(15) -0.0026(18)

loop_
_atom_type_symbol
_atom_type_description
_atom_type_scat_dispersion_real
_atom_type_scat_dispersion_imag
_atom_type_scat_source
C C 0.0033 0.0016 'International Tables Vol C Tables 4.2.6.8 and 6.1.1.4'
H H 0.0000 0.0000 'International Tables Vol C Tables 4.2.6.8 and 6.1.1.4'
N N 0.0061 0.0033 'International Tables Vol C Tables 4.2.6.8 and 6.1.1.4'
O O 0.0106 0.0060 'International Tables Vol C Tables 4.2.6.8 and 6.1.1.4'
Cl Cl 0.1484 0.1585 'International Tables Vol C Tables 4.2.6.8 and 6.1.1.4'
Ta Ta -0.7052 6.5227 'International Tables Vol C Tables 4.2.6.8 and 6.1.1.4'

loop_
_geom_angle_atom_site_label_1
_geom_angle_atom_site_label_2
_geom_angle_atom_site_label_3
_geom_angle
N3 Ta1 N4 111.69(11)
N3 Ta1 N2 93.01(12)
N4 Ta1 N2 92.27(11)
N3 Ta1 O1 151.54(10)
N4 Ta1 O1 95.41(9)
N2 Ta1 O1 94.49(10)
N3 Ta1 N1 93.24(11)
N4 Ta1 N1 154.68(10)
N2 Ta1 N1 90.70(11)
O1 Ta1 N1 59.28(9)
N3 Ta1 Cl1 90.40(8)
N4 Ta1 Cl1 91.64(8)
N2 Ta1 Cl1 173.47(9)
O1 Ta1 Cl1 79.93(6)
N1 Ta1 Cl1 83.54(7)
N3 Ta1 C1 122.77(11)
N4 Ta1 C1 124.20(10)
N2 Ta1 C1 95.98(11)
O1 Ta1 C1 29.03(8)
N1 Ta1 C1 30.52(9)
Cl1 Ta1 C1 77.49(7)
N8 Ta2 N7 113.39(11)
N8 Ta2 N6 91.31(11)
N7 Ta2 N6 90.81(11)
N8 Ta2 O2 92.86(9)
N7 Ta2 O2 153.47(9)
N6 Ta2 O2 92.38(9)
N8 Ta2 N5 152.25(10)
N7 Ta2 N5 94.11(10)
N6 Ta2 N5 91.92(10)
O2 Ta2 N5 59.48(8)
N8 Ta2 Cl2 92.16(8)
N7 Ta2 Cl2 90.38(8)
N6 Ta2 Cl2 175.54(8)
O2 Ta2 Cl2 84.65(6)
N5 Ta2 Cl2 83.71(6)
N8 Ta2 C18 121.78(10)
N7 Ta2 C18 124.58(10)
N6 Ta2 C18 92.66(10)
O2 Ta2 C18 28.96(8)
N5 Ta2 C18 30.52(9)
Cl2 Ta2 C18 83.13(6)
N12 Ta3 N11 112.69(11)
N12 Ta3 N10 91.68(11)
N11 Ta3 N10 91.39(12)
N12 Ta3 O3 91.84(9)
N11 Ta3 O3 155.16(9)
N10 Ta3 O3 91.72(10)
N12 Ta3 N9 151.47(10)
N11 Ta3 N9 95.84(10)
N10 Ta3 N9 87.98(10)
O3 Ta3 N9 59.67(9)
N12 Ta3 Cl3 95.18(8)
N11 Ta3 Cl3 90.94(8)
N10 Ta3 Cl3 171.27(8)
O3 Ta3 Cl3 82.69(6)
N9 Ta3 Cl3 83.42(7)
N12 Ta3 C35 121.05(10)
N11 Ta3 C35 126.20(10)
N10 Ta3 C35 89.33(10)
O3 Ta3 C35 29.25(8)
N9 Ta3 C35 30.43(9)
Cl3 Ta3 C35 82.52(6)
C1 O1 Ta1 98.18(18)
C18 O2 Ta2 99.21(18)
C35 O3 Ta3 98.16(18)
C5 N1 C1 120.8(3)
C5 N1 Ta1 149.0(2)
C1 N1 Ta1 89.63(18)
C17 N4 C16 110.0(3)
C17 N4 Ta1 123.9(2)
C16 N4 Ta1 126.1(2)
C14 N3 C15 109.5(3)
C14 N3 Ta1 124.7(2)
C15 N3 Ta1 125.8(2)
C29 N6 C30 109.2(3)
C29 N6 Ta2 126.8(2)
C30 N6 Ta2 123.5(2)
C22 N5 C18 120.4(3)
C22 N5 Ta2 149.3(2)
C18 N5 Ta2 90.26(17)
C19 C20 C21 122.3(3)
C19 C20 H20 118.8
C21 C20 H20 118.8
C20 C19 C18 115.5(3)
C20 C19 C23 122.0(3)
C18 C19 C23 122.5(3)
C33 N8 C34 111.4(3)
C33 N8 Ta2 127.6(2)
C34 N8 Ta2 121.0(2)
C32 N7 C31 109.9(3)
C32 N7 Ta2 126.0(2)
C31 N7 Ta2 124.0(2)
C39 N9 C35 121.5(3)
C39 N9 Ta3 147.3(3)
C35 N9 Ta3 91.10(17)
C50 N12 C51 110.6(2)
C50 N12 Ta3 122.0(2)
C51 N12 Ta3 127.1(2)
N10 C47 H47A 109.5
N10 C47 H47B 109.5
H47A C47 H47B 109.5
N10 C47 H47C 109.5
H47A C47 H47C 109.5
H47B C47 H47C 109.5
N1 C5 C4 121.2(3)
N1 C5 H5 119.4
C4 C5 H5 119.4
C5 C4 C3 118.6(3)
C5 C4 H4 120.7
C3 C4 H4 120.7
C2 C3 C4 121.8(3)
C2 C3 H3 119.1
C4 C3 H3 119.1
C3 C2 C1 115.6(3)
C3 C2 C6 122.8(3)
C1 C2 C6 121.5(3)
O1 C1 N1 111.9(3)
O1 C1 C2 126.4(3)
N1 C1 C2 121.6(3)
O1 C1 Ta1 52.78(14)
N1 C1 Ta1 59.85(16)
C2 C1 Ta1 170.7(2)
C11 C6 C7 118.5(3)
C11 C6 C2 120.0(3)
C7 C6 C2 121.4(3)
C8 C7 C6 120.6(3)
C8 C7 H7 119.7
C6 C7 H7 119.7
C9 C8 C7 120.3(3)
C9 C8 H8 119.8
C7 C8 H8 119.8
C8 C9 C10 120.1(3)
C8 C9 H9 119.9
C10 C9 H9 119.9
C9 C10 C11 119.9(3)
C9 C10 H10 120.0
C11 C10 H10 120.0
C10 C11 C6 120.5(3)
C10 C11 H11 119.7
C6 C11 H11 119.7
N4 C16 H16A 109.5
N4 C16 H16B 109.5
H16A C16 H16B 109.5
N4 C16 H16C 109.5
H16A C16 H16C 109.5
H16B C16 H16C 109.5
N4 C17 H17A 109.5
N4 C17 H17B 109.5
H17A C17 H17B 109.5
N4 C17 H17C 109.5
H17A C17 H17C 109.5
H17B C17 H17C 109.5
N3 C14 H14A 109.5
N3 C14 H14B 109.5
H14A C14 H14B 109.5
N3 C14 H14C 109.5
H14A C14 H14C 109.5
H14B C14 H14C 109.5
N3 C15 H15A 109.5
N3 C15 H15B 109.5
H15A C15 H15B 109.5
N3 C15 H15C 109.5
H15A C15 H15C 109.5
H15B C15 H15C 109.5
C13 N2 C12 108.9(3)
C13 N2 Ta1 126.0(2)
C12 N2 Ta1 124.8(2)
N2 C12 H12A 109.5
N2 C12 H12B 109.5
H12A C12 H12B 109.5
N2 C12 H12C 109.5
H12A C12 H12C 109.5
H12B C12 H12C 109.5
N2 C13 H13A 109.5
N2 C13 H13B 109.5
H13A C13 H13B 109.5
N2 C13 H13C 109.5
H13A C13 H13C 109.5
H13B C13 H13C 109.5
N6 C29 H29A 109.5
N6 C29 H29B 109.5
H29A C29 H29B 109.5
N6 C29 H29C 109.5
H29A C29 H29C 109.5
H29B C29 H29C 109.5
N6 C30 H30A 109.5
N6 C30 H30B 109.5
H30A C30 H30B 109.5
N6 C30 H30C 109.5
H30A C30 H30C 109.5
H30B C30 H30C 109.5
O2 C18 N5 111.1(3)
O2 C18 C19 126.8(3)
N5 C18 C19 122.2(3)
O2 C18 Ta2 51.83(14)
N5 C18 Ta2 59.22(15)
C19 C18 Ta2 178.4(2)
N5 C22 C21 121.2(3)
N5 C22 H22 119.4
C21 C22 H22 119.4
C22 C21 C20 118.4(3)
C22 C21 H21 120.8
C20 C21 H21 120.8
C28 C23 C24 118.1(3)
C28 C23 C19 121.5(3)
C24 C23 C19 120.4(3)
C25 C24 C23 121.1(3)
C25 C24 H24 119.4
C23 C24 H24 119.4
C24 C25 C26 119.9(3)
C24 C25 H25 120.0
C26 C25 H25 120.0
C27 C26 C25 119.7(3)
C27 C26 H26 120.1
C25 C26 H26 120.1
C26 C27 C28 120.5(3)
C26 C27 H27 119.8
C28 C27 H27 119.8
C23 C28 C27 120.6(3)
C23 C28 H28 119.7
C27 C28 H28 119.7
N8 C34 H34A 109.5
N8 C34 H34B 109.5
H34A C34 H34B 109.5
N8 C34 H34C 109.5
H34A C34 H34C 109.5
H34B C34 H34C 109.5
N8 C33 H33A 109.5
N8 C33 H33B 109.5
H33A C33 H33B 109.5
N8 C33 H33C 109.5
H33A C33 H33C 109.5
H33B C33 H33C 109.5
N7 C31 H31A 109.5
N7 C31 H31B 109.5
H31A C31 H31B 109.5
N7 C31 H31C 109.5
H31A C31 H31C 109.5
H31B C31 H31C 109.5
N7 C32 H32A 109.5
N7 C32 H32B 109.5
H32A C32 H32B 109.5
N7 C32 H32C 109.5
H32A C32 H32C 109.5
H32B C32 H32C 109.5
N9 C39 C38 119.8(4)
N9 C39 H39 120.1
C38 C39 H39 120.1
C39 C38 C37 119.4(3)
C39 C38 H38 120.3
C37 C38 H38 120.3
C38 C37 C36 122.8(3)
C38 C37 H37 118.6
C36 C37 H37 118.6
C37 C36 C35 114.4(3)
C37 C36 C40 122.8(3)
C35 C36 C40 122.8(3)
O3 C35 N9 111.0(3)
O3 C35 C36 127.0(3)
N9 C35 C36 122.0(3)
O3 C35 Ta3 52.60(14)
N9 C35 Ta3 58.47(15)
C36 C35 Ta3 178.3(2)
C41 C40 C45 117.9(4)
C41 C40 C36 122.5(3)
C45 C40 C36 119.6(4)
C42 C41 C40 120.5(4)
C42 C41 H41 119.8
C40 C41 H41 119.8
C41 C42 C43 120.3(5)
C41 C42 H42 119.8
C43 C42 H42 119.8
C44 C43 C42 119.7(4)
C44 C43 H43 120.1
C42 C43 H43 120.1
C43 C44 C45 119.8(4)
C43 C44 H44 120.1
C45 C44 H44 120.1
C44 C45 C40 121.8(5)
C44 C45 H45 119.1
C40 C45 H45 119.1
N12 C51 H51A 109.5
N12 C51 H51B 109.5
H51A C51 H51B 109.5
N12 C51 H51C 109.5
H51A C51 H51C 109.5
H51B C51 H51C 109.5
N12 C50 H50A 109.5
N12 C50 H50B 109.5
H50A C50 H50B 109.5
N12 C50 H50C 109.5
H50A C50 H50C 109.5
H50B C50 H50C 109.5
C48 N11 C49 110.2(3)
C48 N11 Ta3 124.8(2)
C49 N11 Ta3 125.0(2)
N11 C49 H49A 109.5
N11 C49 H49B 109.5
H49A C49 H49B 109.5
N11 C49 H49C 109.5
H49A C49 H49C 109.5
H49B C49 H49C 109.5
N11 C48 H48A 109.5
N11 C48 H48B 109.5
H48A C48 H48B 109.5
N11 C48 H48C 109.5
H48A C48 H48C 109.5
H48B C48 H48C 109.5
C46 N10 C47 110.0(3)
C46 N10 Ta3 126.7(2)
C47 N10 Ta3 121.6(2)
N10 C46 H46A 109.5
N10 C46 H46B 109.5
H46A C46 H46B 109.5
N10 C46 H46C 109.5
H46A C46 H46C 109.5
H46B C46 H46C 109.5

loop_
_geom_bond_atom_site_label_1
_geom_bond_atom_site_label_2
_geom_bond_distance
Ta1 N3 1.950(3)
Ta1 N4 1.956(3)
Ta1 N2 1.970(3)
Ta1 O1 2.130(2)
Ta1 N1 2.289(3)
Ta1 Cl1 2.4959(8)
Ta1 C1 2.647(3)
Ta2 N8 1.957(3)
Ta2 N7 1.964(3)
Ta2 N6 1.976(3)
Ta2 O2 2.131(2)
Ta2 N5 2.298(2)
Ta2 Cl2 2.4838(8)
Ta2 C18 2.675(3)
Ta3 N12 1.953(2)
Ta3 N11 1.962(3)
Ta3 N10 1.967(3)
Ta3 O3 2.128(2)
Ta3 N9 2.261(2)
Ta3 Cl3 2.4930(8)
Ta3 C35 2.652(3)
O1 C1 1.298(4)
O2 C18 1.312(3)
O3 C35 1.309(3)
N1 C5 1.338(4)
N1 C1 1.344(4)
N4 C17 1.434(4)
N4 C16 1.459(4)
N3 C14 1.465(4)
N3 C15 1.466(4)
N6 C29 1.454(4)
N6 C30 1.458(4)
N5 C22 1.334(4)
N5 C18 1.358(4)
C20 C19 1.381(4)
C20 C21 1.391(4)
C20 H20 0.9500
C19 C18 1.410(4)
C19 C23 1.475(4)
N8 C33 1.451(4)
N8 C34 1.470(4)
N7 C32 1.456(4)
N7 C31 1.457(4)
N9 C39 1.338(4)
N9 C35 1.344(4)
N12 C50 1.454(4)
N12 C51 1.457(4)
C47 N10 1.460(5)
C47 H47A 0.9800
C47 H47B 0.9800
C47 H47C 0.9800
C5 C4 1.367(5)
C5 H5 0.9500
C4 C3 1.391(5)
C4 H4 0.9500
C3 C2 1.386(4)
C3 H3 0.9500
C2 C1 1.422(4)
C2 C6 1.477(4)
C6 C11 1.389(4)
C6 C7 1.394(4)
C7 C8 1.378(5)
C7 H7 0.9500
C8 C9 1.373(5)
C8 H8 0.9500
C9 C10 1.378(5)
C9 H9 0.9500
C10 C11 1.388(4)
C10 H10 0.9500
C11 H11 0.9500
C16 H16A 0.9800
C16 H16B 0.9800
C16 H16C 0.9800
C17 H17A 0.9800
C17 H17B 0.9800
C17 H17C 0.9800
C14 H14A 0.9800
C14 H14B 0.9800
C14 H14C 0.9800
C15 H15A 0.9800
C15 H15B 0.9800
C15 H15C 0.9800
N2 C13 1.462(4)
N2 C12 1.463(5)
C12 H12A 0.9800
C12 H12B 0.9800
C12 H12C 0.9800
C13 H13A 0.9800
C13 H13B 0.9800
C13 H13C 0.9800
C29 H29A 0.9800
C29 H29B 0.9800
C29 H29C 0.9800
C30 H30A 0.9800
C30 H30B 0.9800
C30 H30C 0.9800
C22 C21 1.376(4)
C22 H22 0.9500
C21 H21 0.9500
C23 C28 1.387(4)
C23 C24 1.399(4)
C24 C25 1.379(5)
C24 H24 0.9500
C25 C26 1.386(5)
C25 H25 0.9500
C26 C27 1.373(5)
C26 H26 0.9500
C27 C28 1.391(5)
C27 H27 0.9500
C28 H28 0.9500
C34 H34A 0.9800
C34 H34B 0.9800
C34 H34C 0.9800
C33 H33A 0.9800
C33 H33B 0.9800
C33 H33C 0.9800
C31 H31A 0.9800
C31 H31B 0.9800
C31 H31C 0.9800
C32 H32A 0.9800
C32 H32B 0.9800
C32 H32C 0.9800
C39 C38 1.368(5)
C39 H39 0.9500
C38 C37 1.369(6)
C38 H38 0.9500
C37 C36 1.388(5)
C37 H37 0.9500
C36 C35 1.417(4)
C36 C40 1.473(5)
C40 C41 1.383(5)
C40 C45 1.397(5)
C41 C42 1.382(5)
C41 H41 0.9500
C42 C43 1.390(6)
C42 H42 0.9500
C43 C44 1.368(8)
C43 H43 0.9500
C44 C45 1.369(7)
C44 H44 0.9500
C45 H45 0.9500
C51 H51A 0.9800
C51 H51B 0.9800
C51 H51C 0.9800
C50 H50A 0.9800
C50 H50B 0.9800
C50 H50C 0.9800
N11 C48 1.455(4)
N11 C49 1.460(4)
C49 H49A 0.9800
C49 H49B 0.9800
C49 H49C 0.9800
C48 H48A 0.9800
C48 H48B 0.9800
C48 H48C 0.9800
N10 C46 1.452(4)
C46 H46A 0.9800
C46 H46B 0.9800
C46 H46C 0.9800

loop_
_geom_torsion_atom_site_label_1
_geom_torsion_atom_site_label_2
_geom_torsion_atom_site_label_3
_geom_torsion_atom_site_label_4
_geom_torsion
N3 Ta1 O1 C1 10.5(3)
N4 Ta1 O1 C1 173.04(18)
N2 Ta1 O1 C1 -94.25(18)
N1 Ta1 O1 C1 -6.10(16)
Cl1 Ta1 O1 C1 82.33(16)
N8 Ta2 O2 C18 177.39(18)
N7 Ta2 O2 C18 5.4(3)
N6 Ta2 O2 C18 -91.18(18)
N5 Ta2 O2 C18 -0.36(16)
Cl2 Ta2 O2 C18 85.49(16)
N12 Ta3 O3 C35 177.29(18)
N11 Ta3 O3 C35 -11.5(3)
N10 Ta3 O3 C35 85.55(18)
N9 Ta3 O3 C35 -1.09(16)
Cl3 Ta3 O3 C35 -87.72(17)
N3 Ta1 N1 C5 3.5(4)
N4 Ta1 N1 C5 173.7(4)
N2 Ta1 N1 C5 -89.5(4)
O1 Ta1 N1 C5 175.7(5)
Cl1 Ta1 N1 C5 93.6(4)
C1 Ta1 N1 C5 169.8(5)
N3 Ta1 N1 C1 -166.31(18)
N4 Ta1 N1 C1 3.8(3)
N2 Ta1 N1 C1 100.63(18)
O1 Ta1 N1 C1 5.83(15)
Cl1 Ta1 N1 C1 -76.27(16)
N3 Ta1 N4 C17 143.0(3)
N2 Ta1 N4 C17 -122.9(3)
O1 Ta1 N4 C17 -28.2(3)
N1 Ta1 N4 C17 -26.4(4)
Cl1 Ta1 N4 C17 51.9(3)
C1 Ta1 N4 C17 -24.1(3)
N3 Ta1 N4 C16 -36.4(3)
N2 Ta1 N4 C16 57.7(3)
O1 Ta1 N4 C16 152.5(3)
N1 Ta1 N4 C16 154.2(3)
Cl1 Ta1 N4 C16 -127.5(3)
C1 Ta1 N4 C16 156.5(3)
N4 Ta1 N3 C14 50.7(3)
N2 Ta1 N3 C14 -42.9(3)
O1 Ta1 N3 C14 -148.1(3)
N1 Ta1 N3 C14 -133.8(3)
Cl1 Ta1 N3 C14 142.6(3)
C1 Ta1 N3 C14 -142.0(3)
N4 Ta1 N3 C15 -131.4(3)
N2 Ta1 N3 C15 135.0(3)
O1 Ta1 N3 C15 29.8(4)
N1 Ta1 N3 C15 44.1(3)
Cl1 Ta1 N3 C15 -39.5(3)
C1 Ta1 N3 C15 35.9(3)
N8 Ta2 N6 C29 -145.2(3)
N7 Ta2 N6 C29 -31.8(3)
O2 Ta2 N6 C29 121.8(3)
N5 Ta2 N6 C29 62.3(3)
Cl2 Ta2 N6 C29 73.7(11)
C18 Ta2 N6 C29 92.9(3)
N8 Ta2 N6 C30 43.3(3)
N7 Ta2 N6 C30 156.7(3)
O2 Ta2 N6 C30 -49.6(3)
N5 Ta2 N6 C30 -109.1(3)
Cl2 Ta2 N6 C30 -97.8(10)
C18 Ta2 N6 C30 -78.6(3)
N8 Ta2 N5 C22 172.8(3)
N7 Ta2 N5 C22 0.2(4)
N6 Ta2 N5 C22 -90.8(4)
O2 Ta2 N5 C22 177.6(4)
Cl2 Ta2 N5 C22 90.1(4)
C18 Ta2 N5 C22 177.3(5)
N8 Ta2 N5 C18 -4.5(3)
N7 Ta2 N5 C18 -177.07(17)
N6 Ta2 N5 C18 91.98(17)
O2 Ta2 N5 C18 0.34(15)
Cl2 Ta2 N5 C18 -87.14(16)
C21 C20 C19 C18 -0.7(4)
C21 C20 C19 C23 178.1(3)
N7 Ta2 N8 C33 -43.7(3)
N6 Ta2 N8 C33 47.7(3)
O2 Ta2 N8 C33 140.2(3)
N5 Ta2 N8 C33 144.3(3)
Cl2 Ta2 N8 C33 -135.1(3)
C18 Ta2 N8 C33 141.7(3)
N7 Ta2 N8 C34 136.4(3)
N6 Ta2 N8 C34 -132.1(3)
O2 Ta2 N8 C34 -39.6(3)
N5 Ta2 N8 C34 -35.5(4)
Cl2 Ta2 N8 C34 45.1(3)
C18 Ta2 N8 C34 -38.2(3)
N8 Ta2 N7 C32 42.6(3)
N6 Ta2 N7 C32 -49.2(3)
O2 Ta2 N7 C32 -146.2(2)
N5 Ta2 N7 C32 -141.2(3)
Cl2 Ta2 N7 C32 135.1(3)
C18 Ta2 N7 C32 -143.0(2)
N8 Ta2 N7 C31 -139.3(2)
N6 Ta2 N7 C31 128.9(3)
O2 Ta2 N7 C31 32.0(4)
N5 Ta2 N7 C31 37.0(3)
Cl2 Ta2 N7 C31 -46.8(2)
C18 Ta2 N7 C31 35.2(3)
N12 Ta3 N9 C39 172.8(4)
N11 Ta3 N9 C39 -8.2(4)
N10 Ta3 N9 C39 83.0(4)
O3 Ta3 N9 C39 176.1(4)
Cl3 Ta3 N9 C39 -98.5(4)
C35 Ta3 N9 C39 175.1(5)
N12 Ta3 N9 C35 -2.3(3)
N11 Ta3 N9 C35 176.69(18)
N10 Ta3 N9 C35 -92.12(19)
O3 Ta3 N9 C35 1.05(16)
Cl3 Ta3 N9 C35 86.41(17)
N11 Ta3 N12 C50 -138.3(3)
N10 Ta3 N12 C50 129.5(3)
O3 Ta3 N12 C50 37.7(3)
N9 Ta3 N12 C50 40.7(4)
Cl3 Ta3 N12 C50 -45.1(3)
C35 Ta3 N12 C50 39.3(3)
N11 Ta3 N12 C51 48.9(3)
N10 Ta3 N12 C51 -43.3(3)
O3 Ta3 N12 C51 -135.0(3)
N9 Ta3 N12 C51 -132.1(3)
Cl3 Ta3 N12 C51 142.1(3)
C35 Ta3 N12 C51 -133.5(3)
C1 N1 C5 C4 0.4(5)
Ta1 N1 C5 C4 -167.7(3)
N1 C5 C4 C3 2.7(5)
C5 C4 C3 C2 -1.6(5)
C4 C3 C2 C1 -2.3(4)
C4 C3 C2 C6 174.4(3)
Ta1 O1 C1 N1 9.7(3)
Ta1 O1 C1 C2 -168.4(3)
C5 N1 C1 O1 177.2(3)
Ta1 N1 C1 O1 -8.9(2)
C5 N1 C1 C2 -4.7(4)
Ta1 N1 C1 C2 169.2(2)
C5 N1 C1 Ta1 -173.9(3)
C3 C2 C1 O1 -176.7(3)
C6 C2 C1 O1 6.6(5)
C3 C2 C1 N1 5.5(4)
C6 C2 C1 N1 -171.3(3)
C3 C2 C1 Ta1 101.8(14)
C6 C2 C1 Ta1 -75.0(15)
N3 Ta1 C1 O1 -174.05(17)
N4 Ta1 C1 O1 -8.4(2)
N2 Ta1 C1 O1 88.47(18)
N1 Ta1 C1 O1 169.6(3)
Cl1 Ta1 C1 O1 -91.76(16)
N3 Ta1 C1 N1 16.3(2)
N4 Ta1 C1 N1 -178.02(17)
N2 Ta1 C1 N1 -81.17(18)
O1 Ta1 C1 N1 -169.6(3)
Cl1 Ta1 C1 N1 98.60(17)
N3 Ta1 C1 C2 -85.5(14)
N4 Ta1 C1 C2 80.2(14)
N2 Ta1 C1 C2 177.0(14)
O1 Ta1 C1 C2 88.6(14)
N1 Ta1 C1 C2 -101.8(14)
Cl1 Ta1 C1 C2 -3.2(14)
C3 C2 C6 C11 -140.5(3)
C1 C2 C6 C11 36.1(4)
C3 C2 C6 C7 35.7(4)
C1 C2 C6 C7 -147.8(3)
C11 C6 C7 C8 0.3(5)
C2 C6 C7 C8 -175.9(3)
C6 C7 C8 C9 -1.0(5)
C7 C8 C9 C10 1.5(5)
C8 C9 C10 C11 -1.2(5)
C9 C10 C11 C6 0.5(5)
C7 C6 C11 C10 -0.1(5)
C2 C6 C11 C10 176.2(3)
N3 Ta1 N2 C13 -39.8(3)
N4 Ta1 N2 C13 -151.6(3)
O1 Ta1 N2 C13 112.8(3)
N1 Ta1 N2 C13 53.5(3)
Cl1 Ta1 N2 C13 81.7(8)
C1 Ta1 N2 C13 83.6(3)
N3 Ta1 N2 C12 148.3(3)
N4 Ta1 N2 C12 36.5(3)
O1 Ta1 N2 C12 -59.1(3)
N1 Ta1 N2 C12 -118.4(3)
Cl1 Ta1 N2 C12 -90.2(8)
C1 Ta1 N2 C12 -88.3(3)
Ta2 O2 C18 N5 0.6(2)
Ta2 O2 C18 C19 -179.1(3)
C22 N5 C18 O2 -178.9(2)
Ta2 N5 C18 O2 -0.5(2)
C22 N5 C18 C19 0.8(4)
Ta2 N5 C18 C19 179.2(2)
C22 N5 C18 Ta2 -178.4(3)
C20 C19 C18 O2 -179.9(3)
C23 C19 C18 O2 1.2(4)
C20 C19 C18 N5 0.4(4)
C23 C19 C18 N5 -178.4(3)
C20 C19 C18 Ta2 154(8)
C23 C19 C18 Ta2 -25(8)
N8 Ta2 C18 O2 -3.1(2)
N7 Ta2 C18 O2 -177.05(16)
N6 Ta2 C18 O2 90.13(18)
N5 Ta2 C18 O2 179.4(3)
Cl2 Ta2 C18 O2 -91.35(16)
N8 Ta2 C18 N5 177.54(16)
N7 Ta2 C18 N5 3.5(2)
N6 Ta2 C18 N5 -89.27(17)
O2 Ta2 C18 N5 -179.4(3)
Cl2 Ta2 C18 N5 89.26(16)
N8 Ta2 C18 C19 24(8)
N7 Ta2 C18 C19 -150(8)
N6 Ta2 C18 C19 117(8)
O2 Ta2 C18 C19 27(8)
N5 Ta2 C18 C19 -154(8)
Cl2 Ta2 C18 C19 -65(8)
C18 N5 C22 C21 -1.8(4)
Ta2 N5 C22 C21 -178.6(3)
N5 C22 C21 C20 1.4(4)
C19 C20 C21 C22 -0.2(4)
C20 C19 C23 C28 144.9(3)
C18 C19 C23 C28 -36.3(4)
C20 C19 C23 C24 -33.9(4)
C18 C19 C23 C24 144.9(3)
C28 C23 C24 C25 -1.5(5)
C19 C23 C24 C25 177.4(3)
C23 C24 C25 C26 0.4(5)
C24 C25 C26 C27 0.7(5)
C25 C26 C27 C28 -0.7(5)
C24 C23 C28 C27 1.5(4)
C19 C23 C28 C27 -177.4(3)
C26 C27 C28 C23 -0.5(5)
C35 N9 C39 C38 -1.3(5)
Ta3 N9 C39 C38 -175.6(3)
N9 C39 C38 C37 0.6(5)
C39 C38 C37 C36 0.2(5)
C38 C37 C36 C35 -0.4(5)
C38 C37 C36 C40 179.1(3)
Ta3 O3 C35 N9 1.7(3)
Ta3 O3 C35 C36 -178.0(3)
C39 N9 C35 O3 -178.5(3)
Ta3 N9 C35 O3 -1.6(2)
C39 N9 C35 C36 1.2(4)
Ta3 N9 C35 C36 178.1(3)
C39 N9 C35 Ta3 -176.9(3)
C37 C36 C35 O3 179.3(3)
C40 C36 C35 O3 -0.1(5)
C37 C36 C35 N9 -0.4(4)
C40 C36 C35 N9 -179.8(3)
C37 C36 C35 Ta3 106(9)
C40 C36 C35 Ta3 -74(9)
N12 Ta3 C35 O3 -3.2(2)
N11 Ta3 C35 O3 174.05(17)
N10 Ta3 C35 O3 -94.72(18)
N9 Ta3 C35 O3 178.1(3)
Cl3 Ta3 C35 O3 88.40(16)
N12 Ta3 C35 N9 178.70(17)
N11 Ta3 C35 N9 -4.1(2)
N10 Ta3 C35 N9 87.14(19)
O3 Ta3 C35 N9 -178.1(3)
Cl3 Ta3 C35 N9 -89.74(17)
N12 Ta3 C35 C36 72(9)
N11 Ta3 C35 C36 -111(9)
N10 Ta3 C35 C36 -20(9)
O3 Ta3 C35 C36 75(9)
N9 Ta3 C35 C36 -107(9)
Cl3 Ta3 C35 C36 163(9)
C37 C36 C40 C41 -155.9(3)
C35 C36 C40 C41 23.4(5)
C37 C36 C40 C45 22.7(5)
C35 C36 C40 C45 -157.9(3)
C45 C40 C41 C42 -1.0(5)
C36 C40 C41 C42 177.7(3)
C40 C41 C42 C43 -0.7(6)
C41 C42 C43 C44 1.8(6)
C42 C43 C44 C45 -1.1(6)
C43 C44 C45 C40 -0.6(6)
C41 C40 C45 C44 1.6(5)
C36 C40 C45 C44 -177.1(3)
N12 Ta3 N11 C48 -41.1(3)
N10 Ta3 N11 C48 51.3(3)
O3 Ta3 N11 C48 148.4(3)
N9 Ta3 N11 C48 139.4(3)
Cl3 Ta3 N11 C48 -137.1(3)
C35 Ta3 N11 C48 141.5(3)
N12 Ta3 N11 C49 139.7(3)
N10 Ta3 N11 C49 -127.9(3)
O3 Ta3 N11 C49 -30.8(4)
N9 Ta3 N11 C49 -39.8(3)
Cl3 Ta3 N11 C49 43.7(3)
C35 Ta3 N11 C49 -37.7(3)
N12 Ta3 N10 C46 151.2(3)
N11 Ta3 N10 C46 38.5(3)
O3 Ta3 N10 C46 -116.9(3)
N9 Ta3 N10 C46 -57.3(3)
Cl3 Ta3 N10 C46 -66.9(7)
C35 Ta3 N10 C46 -87.7(3)
N12 Ta3 N10 C47 -45.3(3)
N11 Ta3 N10 C47 -158.1(3)
O3 Ta3 N10 C47 46.6(3)
N9 Ta3 N10 C47 106.1(3)
Cl3 Ta3 N10 C47 96.5(6)
C35 Ta3 N10 C47 75.7(3)
